data_7708671
loop_
_publ_author_name
'Legendre, Christina M.'
'L\"uert, Daniel'
'Herbst-Irmer, Regine'
'Stalke, Dietmar'

_publ_section_title
;
 Benchmarking magnetic and spectroscopic properties on highly stable 3d
 metal complexes with tuneable bis(benzoxazol-2-yl)methanide ligands
;
_journal_name_full 'Dalton Transactions'
_journal_paper_doi 10.1039/D1DT03230E
_journal_year 2021
_chemical_formula_moiety 'C30 H18 N4 Ni O4'
_chemical_formula_sum 'C30 H18 N4 Ni O4'
_chemical_formula_weight 557.19
_space_group_crystal_system monoclinic
_space_group_IT_number 14
_space_group_name_Hall '-P 2yn'
_space_group_name_H-M_alt 'P 1 21/n 1'
_atom_sites_solution_hydrogens geom
_audit_creation_method SHELXL-2018/3
_audit_update_record
;
2021-07-12 deposited with the CCDC.	2021-11-01 downloaded from the CCDC.
;
_cell_angle_alpha 90
_cell_angle_beta 102.240(3)
_cell_angle_gamma 90
_cell_formula_units_Z 8
_cell_length_a 19.780(3)
_cell_length_b 7.760(2)
_cell_length_c 32.304(4)
_cell_measurement_reflns_used 9983
_cell_measurement_temperature 100(2)
_cell_measurement_theta_max 24.9525
_cell_measurement_theta_min 2.2275
_cell_volume 4845.7(16)
_computing_cell_refinement 'SAINT V8.38A'
_computing_data_collection 'APEX2 v2012.2'
_computing_data_reduction 'SAINT V8.38A'
_computing_molecular_graphics 'XP Version 5.1'
_computing_publication_material 'XP Version 5.1'
_computing_structure_refinement 'SHELXL-2018/3 (Sheldrick, 2018)'
_computing_structure_solution 'SHELXT 2018/2 (Sheldrick, 2018)'
_diffrn_ambient_temperature 100(2)
_diffrn_measured_fraction_theta_full 1.000
_diffrn_measured_fraction_theta_max 0.999
_diffrn_measurement_device_type 'Bruker Smart APEX II Quazar'
_diffrn_measurement_method 'omega scans'
_diffrn_radiation_type MoK\a
_diffrn_radiation_wavelength 0.71073
_diffrn_reflns_av_R_equivalents 0.0971
_diffrn_reflns_av_unetI/netI 0.0567
_diffrn_reflns_Laue_measured_fraction_full 1.000
_diffrn_reflns_Laue_measured_fraction_max 0.999
_diffrn_reflns_limit_h_max 23
_diffrn_reflns_limit_h_min -23
_diffrn_reflns_limit_k_max 9
_diffrn_reflns_limit_k_min -9
_diffrn_reflns_limit_l_max 38
_diffrn_reflns_limit_l_min -38
_diffrn_reflns_number 74403
_diffrn_reflns_point_group_measured_fraction_full 1.000
_diffrn_reflns_point_group_measured_fraction_max 0.999
_diffrn_reflns_theta_full 25.242
_diffrn_reflns_theta_max 25.389
_diffrn_reflns_theta_min 1.112
_diffrn_source 'INCOATEC Microsource'
_exptl_absorpt_coefficient_mu 0.848
_exptl_absorpt_correction_T_max 0.7452
_exptl_absorpt_correction_T_min 0.5048
_exptl_absorpt_correction_type multi-scan
_exptl_absorpt_process_details
;
 SADABS 2016/2: Krause, L., Herbst-Irmer, R., Sheldrick G.M. & Stalke D.,
 J. Appl. Cryst. 48 (2015) 3-10
;
_exptl_crystal_colour green
_exptl_crystal_density_diffrn 1.528
_exptl_crystal_description needle
_exptl_crystal_F_000 2288
_exptl_crystal_size_max 0.234
_exptl_crystal_size_mid 0.132
_exptl_crystal_size_min 0.050
_refine_diff_density_max 1.430
_refine_diff_density_min -1.010
_refine_diff_density_rms 0.115
_refine_ls_extinction_method none
_refine_ls_goodness_of_fit_ref 1.247
_refine_ls_hydrogen_treatment constr
_refine_ls_matrix_type full
_refine_ls_number_parameters 703
_refine_ls_number_reflns 8912
_refine_ls_number_restraints 0
_refine_ls_restrained_S_all 1.247
_refine_ls_R_factor_all 0.1072
_refine_ls_R_factor_gt 0.0881
_refine_ls_shift/su_max 0.001
_refine_ls_shift/su_mean 0.000
_refine_ls_structure_factor_coef Fsqd
_refine_ls_weighting_details 'w=1/[\s^2^(Fo^2^)+(0.0715P)^2^+21.9438P] where P=(Fo^2^+2Fc^2^)/3'
_refine_ls_weighting_scheme calc
_refine_ls_wR_factor_gt 0.2151
_refine_ls_wR_factor_ref 0.2243
_reflns_Friedel_coverage 0.000
_reflns_number_gt 7094
_reflns_number_total 8912
_reflns_threshold_expression 'I > 2\s(I)'
_cod_data_source_file d1dt03230e2.cif
_cod_data_source_block 4a
_cod_original_sg_symbol_H-M 'P 21/n'
_cod_database_code 7708671
_shelx_shelxl_version_number 2018/3
_shelx_space_group_comment
;
The symmetry employed for this shelxl refinement is uniquely defined
by the following loop, which should always be used as a source of
symmetry information in preference to the above space-group names.
They are only intended as comments.
;
_shelx_estimated_absorpt_t_min 0.826
_shelx_estimated_absorpt_t_max 0.959

loop_
_space_group_symop_operation_xyz
'x, y, z'
'-x+1/2, y+1/2, -z+1/2'
'-x, -y, -z'
'x-1/2, -y-1/2, z-1/2'

loop_
_atom_site_label
_atom_site_type_symbol
_atom_site_fract_x
_atom_site_fract_y
_atom_site_fract_z
_atom_site_U_iso_or_equiv
_atom_site_adp_type
_atom_site_occupancy
_atom_site_site_symmetry_order
_atom_site_calc_flag
_atom_site_refinement_flags_posn
_atom_site_refinement_flags_adp
_atom_site_refinement_flags_occupancy
_atom_site_disorder_assembly
_atom_site_disorder_group
Ni1 Ni 0.93952(3) 0.29808(11) 0.37742(2) 0.0285(2) Uani 1 1 d . . . . .
C1 C 1.0857(3) 0.2425(11) 0.4180(2) 0.0455(19) Uani 1 1 d . . . . .
O1 O 1.1499(2) 0.2081(8) 0.40969(16) 0.0578(16) Uani 1 1 d . . . . .
N1 N 1.0406(2) 0.2873(7) 0.38201(16) 0.0315(12) Uani 1 1 d . . . . .
Ni2 Ni 0.52442(4) 0.21687(12) 0.62001(2) 0.0308(2) Uani 1 1 d . . . . .
C2 C 1.0758(3) 0.2273(13) 0.4581(2) 0.063(3) Uani 1 1 d . . . . .
H2 H 1.113963 0.203889 0.480719 0.075 Uiso 1 1 calc R U . . .
O2 O 1.0010(3) 0.2218(11) 0.50672(17) 0.078(2) Uani 1 1 d . . . . .
N2 N 0.9503(2) 0.2755(7) 0.43870(16) 0.0335(12) Uani 1 1 d . . . . .
O3 O 0.8396(2) 0.5882(6) 0.27407(13) 0.0325(10) Uani 1 1 d . . . . .
C3 C 1.0098(4) 0.2457(12) 0.4664(2) 0.051(2) Uani 1 1 d . . . . .
N3 N 0.9072(2) 0.4634(7) 0.33174(16) 0.0289(11) Uani 1 1 d . . . . .
O4 O 0.76915(19) 0.0323(6) 0.30989(13) 0.0322(10) Uani 1 1 d . . . . .
C4 C 0.8505(3) 0.4443(9) 0.3000(2) 0.0316(14) Uani 1 1 d . . . . .
N4 N 0.8622(2) 0.1415(7) 0.35491(16) 0.0283(11) Uani 1 1 d . . . . .
O6 O 0.7066(2) 0.3010(9) 0.57892(17) 0.0637(18) Uani 1 1 d . . . . .
C6 C 0.8143(3) 0.1675(8) 0.3186(2) 0.0318(14) Uani 1 1 d . . . . .
N6 N 0.6202(2) 0.2283(7) 0.61158(16) 0.0327(12) Uani 1 1 d . . . . .
N5 N 0.4879(3) 0.2354(8) 0.55920(16) 0.0350(13) Uani 1 1 d . . . . .
O5 O 0.4835(3) 0.2778(11) 0.48970(16) 0.076(2) Uani 1 1 d . . . . .
C5 C 0.8058(3) 0.3059(9) 0.2919(2) 0.0315(14) Uani 1 1 d . . . . .
H5 H 0.768880 0.307016 0.267690 0.038 Uiso 1 1 calc R U . . .
N7 N 0.4601(2) 0.3628(7) 0.64261(16) 0.0310(12) Uani 1 1 d . . . . .
O7 O 0.3880(2) 0.4562(6) 0.68385(14) 0.0355(11) Uani 1 1 d . . . . .
C7 C 1.0783(3) 0.2870(8) 0.3495(2) 0.0303(14) Uani 1 1 d . . . . .
N8 N 0.5222(2) 0.0432(7) 0.66398(16) 0.0328(12) Uani 1 1 d . . . . .
O8 O 0.4905(2) -0.0942(6) 0.71887(14) 0.0354(10) Uani 1 1 d . . . . .
C8 C 1.1452(3) 0.2361(10) 0.3670(2) 0.0442(18) Uani 1 1 d . . . . .
C9 C 1.1963(3) 0.2181(11) 0.3443(3) 0.052(2) Uani 1 1 d . . . . .
H9 H 1.241645 0.181365 0.357232 0.063 Uiso 1 1 calc R U . . .
C21 C 0.9029(3) 0.8628(9) 0.2762(2) 0.0354(15) Uani 1 1 d . . . . .
H21 H 0.872492 0.912077 0.252438 0.043 Uiso 1 1 calc R U . . .
C10 C 1.1781(3) 0.2560(9) 0.3018(3) 0.0446(18) Uani 1 1 d . . . . .
H10 H 1.211356 0.243698 0.284680 0.054 Uiso 1 1 calc R U . . .
C11 C 1.1120(3) 0.3118(10) 0.2837(2) 0.0436(18) Uani 1 1 d . . . . .
H11 H 1.101221 0.339647 0.254365 0.052 Uiso 1 1 calc R U . . .
C12 C 1.0603(3) 0.3285(9) 0.3072(2) 0.0370(16) Uani 1 1 d . . . . .
H12 H 1.015025 0.366718 0.294564 0.044 Uiso 1 1 calc R U . . .
C13 C 0.8987(3) 0.2667(9) 0.4628(2) 0.0362(15) Uani 1 1 d . . . . .
C14 C 0.9306(4) 0.2352(14) 0.5047(2) 0.062(3) Uani 1 1 d . . . . .
C15 C 0.8959(5) 0.2112(18) 0.5366(3) 0.088(4) Uani 1 1 d . . . . .
H15 H 0.918976 0.187232 0.564950 0.106 Uiso 1 1 calc R U . . .
C16 C 0.8237(4) 0.2247(16) 0.5245(3) 0.083(4) Uani 1 1 d . . . . .
H16 H 0.796673 0.210366 0.545294 0.099 Uiso 1 1 calc R U . . .
C17 C 0.7911(4) 0.2579(12) 0.4836(3) 0.056(2) Uani 1 1 d . . . . .
H17 H 0.742178 0.268746 0.476887 0.067 Uiso 1 1 calc R U . . .
C18 C 0.8277(3) 0.2764(9) 0.4515(2) 0.0373(15) Uani 1 1 d . . . . .
H18 H 0.804533 0.294900 0.422931 0.045 Uiso 1 1 calc R U . . .
C19 C 0.9342(3) 0.6258(8) 0.3258(2) 0.0303(14) Uani 1 1 d . . . . .
C24 C 0.9924(3) 0.7130(9) 0.3472(2) 0.0369(15) Uani 1 1 d . . . . .
H24 H 1.022853 0.661843 0.370657 0.044 Uiso 1 1 calc R U . . .
C23 C 1.0050(3) 0.8748(9) 0.3335(2) 0.0414(17) Uani 1 1 d . . . . .
H23 H 1.044440 0.936404 0.348114 0.050 Uiso 1 1 calc R U . . .
C22 C 0.9610(3) 0.9517(9) 0.2985(2) 0.0400(16) Uani 1 1 d . . . . .
H22 H 0.970671 1.064481 0.289919 0.048 Uiso 1 1 calc R U . . .
C20 C 0.8923(3) 0.7020(9) 0.2905(2) 0.0346(15) Uani 1 1 d . . . . .
C25 C 0.8470(3) -0.0187(8) 0.37012(19) 0.0272(13) Uani 1 1 d . . . . .
C26 C 0.7894(3) -0.0860(9) 0.34275(19) 0.0305(14) Uani 1 1 d . . . . .
C27 C 0.7595(3) -0.2391(8) 0.3477(2) 0.0334(15) Uani 1 1 d . . . . .
H27 H 0.720116 -0.280125 0.328092 0.040 Uiso 1 1 calc R U . . .
C28 C 0.7905(3) -0.3333(8) 0.3837(2) 0.0373(16) Uani 1 1 d . . . . .
H28 H 0.771584 -0.441429 0.389127 0.045 Uiso 1 1 calc R U . . .
C29 C 0.8489(3) -0.2697(9) 0.4116(2) 0.0351(15) Uani 1 1 d . . . . .
H29 H 0.868988 -0.336637 0.435724 0.042 Uiso 1 1 calc R U . . .
C30 C 0.8781(3) -0.1153(9) 0.4057(2) 0.0325(14) Uani 1 1 d . . . . .
H30 H 0.918094 -0.074611 0.424879 0.039 Uiso 1 1 calc R U . . .
C31 C 0.5235(4) 0.2612(11) 0.5295(2) 0.0468(19) Uani 1 1 d . . . . .
C32 C 0.5953(4) 0.2819(14) 0.5346(2) 0.062(3) Uani 1 1 d . . . . .
H32 H 0.615048 0.306451 0.510844 0.074 Uiso 1 1 calc R U . . .
C33 C 0.6368(3) 0.2659(11) 0.5745(2) 0.047(2) Uani 1 1 d . . . . .
C34 C 0.4324(3) 0.3269(8) 0.6760(2) 0.0301(14) Uani 1 1 d . . . . .
C35 C 0.4404(3) 0.1828(9) 0.7009(2) 0.0338(15) Uani 1 1 d . . . . .
H35 H 0.416253 0.173765 0.723287 0.041 Uiso 1 1 calc R U . . .
C36 C 0.4834(3) 0.0490(9) 0.6938(2) 0.0315(14) Uani 1 1 d . . . . .
C37 C 0.4177(3) 0.2386(8) 0.5370(2) 0.0317(14) Uani 1 1 d . . . . .
C38 C 0.4160(4) 0.2631(14) 0.4951(3) 0.062(3) Uani 1 1 d . . . . .
C39 C 0.3558(4) 0.2763(18) 0.4643(3) 0.092(4) Uani 1 1 d . . . . .
H39 H 0.355851 0.294291 0.435219 0.110 Uiso 1 1 calc R U . . .
C40 C 0.2952(4) 0.2610(16) 0.4793(3) 0.084(4) Uani 1 1 d . . . . .
H40 H 0.252120 0.268225 0.459702 0.100 Uiso 1 1 calc R U . . .
C41 C 0.2951(4) 0.2365(12) 0.5206(3) 0.056(2) Uani 1 1 d . . . . .
H41 H 0.252138 0.226487 0.529146 0.067 Uiso 1 1 calc R U . . .
C42 C 0.3566(3) 0.2254(10) 0.5513(2) 0.0400(16) Uani 1 1 d . . . . .
H42 H 0.356435 0.209560 0.580459 0.048 Uiso 1 1 calc R U . . .
C43 C 0.6835(3) 0.2261(9) 0.6415(2) 0.0363(15) Uani 1 1 d . . . . .
C44 C 0.7351(3) 0.2728(10) 0.6212(2) 0.0434(18) Uani 1 1 d . . . . .
C45 C 0.8047(3) 0.2870(12) 0.6412(3) 0.053(2) Uani 1 1 d . . . . .
H45 H 0.839386 0.318650 0.626371 0.063 Uiso 1 1 calc R U . . .
C46 C 0.8196(3) 0.2522(9) 0.6837(3) 0.0449(19) Uani 1 1 d . . . . .
H46 H 0.866023 0.262719 0.699011 0.054 Uiso 1 1 calc R U . . .
C47 C 0.7695(3) 0.2027(11) 0.7049(2) 0.0466(19) Uani 1 1 d . . . . .
H47 H 0.782392 0.178737 0.734360 0.056 Uiso 1 1 calc R U . . .
C48 C 0.6990(3) 0.1862(10) 0.6841(2) 0.0416(17) Uani 1 1 d . . . . .
H48 H 0.664444 0.149843 0.698618 0.050 Uiso 1 1 calc R U . . .
C49 C 0.4332(3) 0.5254(9) 0.6282(2) 0.0315(14) Uani 1 1 d . . . . .
C50 C 0.3888(3) 0.5778(8) 0.6531(2) 0.0304(14) Uani 1 1 d . . . . .
C51 C 0.3527(3) 0.7334(9) 0.6476(2) 0.0373(16) Uani 1 1 d . . . . .
H51 H 0.323878 0.768395 0.666205 0.045 Uiso 1 1 calc R U . . .
C52 C 0.3609(3) 0.8322(9) 0.6143(2) 0.0406(17) Uani 1 1 d . . . . .
H52 H 0.335889 0.937052 0.608589 0.049 Uiso 1 1 calc R U . . .
C53 C 0.4063(3) 0.7815(10) 0.5878(2) 0.0423(17) Uani 1 1 d . . . . .
H53 H 0.411747 0.854372 0.565120 0.051 Uiso 1 1 calc R U . . .
C54 C 0.4423(3) 0.6298(9) 0.5944(2) 0.0359(15) Uani 1 1 d . . . . .
H54 H 0.472438 0.596282 0.576512 0.043 Uiso 1 1 calc R U . . .
C55 C 0.5561(3) -0.1162(8) 0.6703(2) 0.0300(14) Uani 1 1 d . . . . .
C56 C 0.5367(3) -0.2008(9) 0.7041(2) 0.0359(15) Uani 1 1 d . . . . .
C57 C 0.5597(3) -0.3606(9) 0.7183(2) 0.0385(16) Uani 1 1 d . . . . .
H57 H 0.544645 -0.416131 0.740995 0.046 Uiso 1 1 calc R U . . .
C58 C 0.6070(3) -0.4370(10) 0.6972(2) 0.0414(17) Uani 1 1 d . . . . .
H58 H 0.625770 -0.546895 0.706081 0.050 Uiso 1 1 calc R U . . .
C59 C 0.6272(3) -0.3553(9) 0.6634(2) 0.0396(16) Uani 1 1 d . . . . .
H59 H 0.658811 -0.411701 0.649535 0.048 Uiso 1 1 calc R U . . .
C60 C 0.6025(3) -0.1949(9) 0.6495(2) 0.0358(15) Uani 1 1 d . . . . .
H60 H 0.616683 -0.139941 0.626497 0.043 Uiso 1 1 calc R U . . .

loop_
_atom_site_aniso_label
_atom_site_aniso_U_11
_atom_site_aniso_U_22
_atom_site_aniso_U_33
_atom_site_aniso_U_23
_atom_site_aniso_U_13
_atom_site_aniso_U_12
Ni1 0.0085(3) 0.0437(5) 0.0312(4) 0.0009(4) -0.0006(3) -0.0021(3)
C1 0.011(3) 0.073(5) 0.048(4) 0.002(4) -0.002(3) -0.004(3)
O1 0.008(2) 0.109(5) 0.053(3) 0.009(3) -0.002(2) 0.004(2)
N1 0.016(2) 0.044(3) 0.032(3) 0.000(2) -0.001(2) -0.002(2)
Ni2 0.0117(4) 0.0508(5) 0.0309(4) 0.0000(4) 0.0065(3) 0.0033(3)
C2 0.013(3) 0.127(8) 0.042(4) 0.005(5) -0.007(3) -0.006(4)
O2 0.027(3) 0.167(7) 0.036(3) -0.003(4) -0.002(2) -0.006(4)
N2 0.015(2) 0.051(3) 0.033(3) -0.006(3) 0.000(2) -0.006(2)
O3 0.020(2) 0.037(3) 0.039(2) 0.006(2) 0.0023(18) 0.0033(18)
C3 0.026(4) 0.085(6) 0.037(4) -0.003(4) -0.004(3) 0.001(4)
N3 0.012(2) 0.037(3) 0.034(3) -0.001(2) -0.001(2) 0.001(2)
O4 0.0116(19) 0.039(3) 0.043(3) -0.001(2) -0.0015(17) 0.0006(17)
C4 0.014(3) 0.042(4) 0.036(3) 0.004(3) 0.001(2) 0.004(3)
N4 0.015(2) 0.034(3) 0.035(3) -0.002(2) 0.003(2) 0.001(2)
O6 0.013(2) 0.129(5) 0.052(3) 0.019(3) 0.013(2) 0.008(3)
C6 0.013(3) 0.036(4) 0.044(4) -0.007(3) 0.000(3) 0.002(2)
N6 0.014(2) 0.049(3) 0.034(3) -0.001(2) 0.003(2) 0.005(2)
N5 0.017(2) 0.056(4) 0.031(3) -0.003(3) 0.004(2) 0.006(2)
O5 0.025(3) 0.170(7) 0.035(3) -0.004(4) 0.008(2) 0.003(3)
C5 0.010(3) 0.045(4) 0.036(3) 0.002(3) -0.002(2) 0.001(3)
N7 0.012(2) 0.045(3) 0.034(3) -0.004(2) 0.002(2) -0.003(2)
O7 0.020(2) 0.042(3) 0.047(3) -0.007(2) 0.0135(19) -0.0016(19)
C7 0.014(3) 0.036(3) 0.040(4) 0.000(3) 0.005(2) -0.005(3)
N8 0.013(2) 0.049(3) 0.036(3) -0.003(3) 0.004(2) -0.005(2)
O8 0.020(2) 0.047(3) 0.040(3) 0.003(2) 0.0098(19) -0.0018(19)
C8 0.016(3) 0.070(5) 0.045(4) 0.007(4) 0.003(3) -0.001(3)
C9 0.013(3) 0.073(5) 0.070(5) 0.005(4) 0.008(3) 0.007(3)
C21 0.028(3) 0.040(4) 0.039(4) 0.008(3) 0.009(3) 0.005(3)
C10 0.026(3) 0.052(5) 0.061(5) 0.001(4) 0.021(3) 0.001(3)
C11 0.028(3) 0.053(5) 0.053(4) 0.008(4) 0.016(3) 0.005(3)
C12 0.017(3) 0.045(4) 0.051(4) -0.002(3) 0.011(3) -0.002(3)
C13 0.026(3) 0.048(4) 0.033(3) -0.006(3) 0.003(3) 0.001(3)
C14 0.033(4) 0.113(8) 0.038(4) -0.005(4) 0.007(3) 0.000(4)
C15 0.048(5) 0.178(12) 0.039(5) 0.006(6) 0.011(4) 0.011(6)
C16 0.040(5) 0.163(11) 0.050(5) -0.020(6) 0.021(4) 0.000(6)
C17 0.030(4) 0.091(7) 0.048(5) -0.002(4) 0.014(3) 0.006(4)
C18 0.026(3) 0.046(4) 0.041(4) -0.002(3) 0.008(3) 0.001(3)
C19 0.019(3) 0.032(3) 0.042(4) 0.003(3) 0.011(3) 0.000(3)
C24 0.016(3) 0.041(4) 0.051(4) -0.004(3) 0.000(3) 0.002(3)
C23 0.023(3) 0.036(4) 0.067(5) -0.007(3) 0.013(3) -0.006(3)
C22 0.031(3) 0.036(4) 0.058(4) 0.001(3) 0.020(3) 0.001(3)
C20 0.018(3) 0.041(4) 0.046(4) -0.002(3) 0.010(3) 0.002(3)
C25 0.013(3) 0.033(3) 0.034(3) -0.006(3) 0.004(2) -0.001(2)
C26 0.015(3) 0.042(4) 0.034(3) -0.001(3) 0.003(2) 0.001(3)
C27 0.018(3) 0.037(4) 0.045(4) -0.003(3) 0.006(3) -0.001(3)
C28 0.026(3) 0.028(3) 0.060(4) -0.001(3) 0.014(3) -0.004(3)
C29 0.030(3) 0.037(4) 0.038(4) 0.003(3) 0.006(3) 0.008(3)
C30 0.022(3) 0.039(4) 0.035(3) 0.001(3) 0.004(3) -0.004(3)
C31 0.028(4) 0.081(6) 0.031(4) -0.003(4) 0.007(3) 0.005(4)
C32 0.021(3) 0.131(8) 0.037(4) 0.015(5) 0.012(3) 0.011(4)
C33 0.018(3) 0.082(6) 0.045(4) 0.004(4) 0.012(3) 0.006(3)
C34 0.011(3) 0.039(4) 0.040(4) -0.010(3) 0.004(2) -0.002(2)
C35 0.019(3) 0.048(4) 0.036(4) 0.001(3) 0.009(3) -0.002(3)
C36 0.016(3) 0.042(4) 0.036(3) -0.004(3) 0.004(3) -0.006(3)
C37 0.018(3) 0.039(4) 0.035(4) -0.006(3) 0.001(3) 0.000(3)
C38 0.020(3) 0.120(8) 0.046(5) -0.011(5) 0.005(3) -0.001(4)
C39 0.034(5) 0.200(13) 0.036(5) -0.017(6) -0.005(4) 0.010(6)
C40 0.025(4) 0.171(12) 0.049(5) -0.017(6) -0.005(4) -0.008(5)
C41 0.021(3) 0.087(6) 0.056(5) -0.011(4) 0.002(3) -0.008(4)
C42 0.020(3) 0.055(4) 0.044(4) -0.004(3) 0.004(3) -0.001(3)
C43 0.015(3) 0.049(4) 0.045(4) -0.002(3) 0.006(3) 0.005(3)
C44 0.018(3) 0.070(5) 0.043(4) 0.003(4) 0.008(3) 0.005(3)
C45 0.014(3) 0.081(6) 0.063(5) -0.002(4) 0.007(3) 0.001(3)
C46 0.014(3) 0.052(5) 0.065(5) -0.005(4) -0.002(3) 0.003(3)
C47 0.022(3) 0.073(5) 0.042(4) 0.000(4) 0.000(3) 0.014(3)
C48 0.014(3) 0.068(5) 0.042(4) 0.001(4) 0.005(3) 0.007(3)
C49 0.018(3) 0.040(4) 0.035(3) -0.011(3) 0.003(3) -0.007(3)
C50 0.014(3) 0.035(4) 0.042(4) -0.005(3) 0.005(3) -0.005(2)
C51 0.022(3) 0.045(4) 0.046(4) -0.008(3) 0.009(3) 0.000(3)
C52 0.018(3) 0.043(4) 0.058(5) -0.009(3) 0.002(3) 0.007(3)
C53 0.027(3) 0.055(4) 0.043(4) 0.000(3) 0.003(3) -0.002(3)
C54 0.017(3) 0.053(4) 0.037(4) -0.008(3) 0.004(3) 0.001(3)
C55 0.018(3) 0.034(3) 0.036(3) -0.004(3) 0.002(2) -0.004(3)
C56 0.020(3) 0.050(4) 0.037(4) -0.008(3) 0.004(3) -0.004(3)
C57 0.026(3) 0.046(4) 0.043(4) 0.001(3) 0.006(3) -0.007(3)
C58 0.024(3) 0.044(4) 0.055(4) -0.003(3) 0.004(3) -0.002(3)
C59 0.027(3) 0.042(4) 0.050(4) -0.007(3) 0.008(3) -0.005(3)
C60 0.020(3) 0.046(4) 0.043(4) 0.003(3) 0.010(3) 0.004(3)

loop_
_atom_type_symbol
_atom_type_description
_atom_type_scat_dispersion_real
_atom_type_scat_dispersion_imag
_atom_type_scat_source
C C 0.0033 0.0016 'International Tables Vol C Tables 4.2.6.8 and 6.1.1.4'
H H 0.0000 0.0000 'International Tables Vol C Tables 4.2.6.8 and 6.1.1.4'
N N 0.0061 0.0033 'International Tables Vol C Tables 4.2.6.8 and 6.1.1.4'
O O 0.0106 0.0060 'International Tables Vol C Tables 4.2.6.8 and 6.1.1.4'
Ni Ni 0.3393 1.1124 'International Tables Vol C Tables 4.2.6.8 and 6.1.1.4'

loop_
_geom_angle_atom_site_label_1
_geom_angle_atom_site_label_2
_geom_angle_atom_site_label_3
_geom_angle
_geom_angle_site_symmetry_1
_geom_angle_site_symmetry_3
_geom_angle_publ_flag
N2 Ni1 N3 140.4(2) . . ?
N2 Ni1 N4 103.2(2) . . ?
N3 Ni1 N4 91.3(2) . . ?
N2 Ni1 N1 91.7(2) . . ?
N3 Ni1 N1 104.4(2) . . ?
N4 Ni1 N1 134.2(2) . . ?
N1 C1 C2 129.8(6) . . ?
N1 C1 O1 110.4(6) . . ?
C2 C1 O1 119.8(6) . . ?
C1 O1 C8 107.2(5) . . ?
C1 N1 C7 106.5(5) . . ?
C1 N1 Ni1 123.2(4) . . ?
C7 N1 Ni1 129.1(4) . . ?
N5 Ni2 N7 101.7(2) . . ?
N5 Ni2 N8 135.9(2) . . ?
N7 Ni2 N8 90.6(2) . . ?
N5 Ni2 N6 91.1(2) . . ?
N7 Ni2 N6 138.2(2) . . ?
N8 Ni2 N6 107.5(2) . . ?
C1 C2 C3 120.4(6) . . ?
C3 O2 C14 106.0(6) . . ?
C3 N2 C13 105.0(6) . . ?
C3 N2 Ni1 125.8(5) . . ?
C13 N2 Ni1 128.9(4) . . ?
C20 O3 C4 105.9(5) . . ?
N2 C3 O2 113.0(6) . . ?
N2 C3 C2 127.9(7) . . ?
O2 C3 C2 118.9(6) . . ?
C4 N3 C19 105.8(5) . . ?
C4 N3 Ni1 125.7(4) . . ?
C19 N3 Ni1 128.4(4) . . ?
C6 O4 C26 106.2(4) . . ?
N3 C4 C5 128.4(6) . . ?
N3 C4 O3 111.5(5) . . ?
C5 C4 O3 120.1(5) . . ?
C6 N4 C25 105.9(5) . . ?
C6 N4 Ni1 124.9(4) . . ?
C25 N4 Ni1 129.0(4) . . ?
C44 O6 C33 105.1(5) . . ?
N4 C6 C5 129.2(6) . . ?
N4 C6 O4 111.6(6) . . ?
C5 C6 O4 119.1(5) . . ?
C33 N6 C43 105.4(5) . . ?
C33 N6 Ni2 123.9(4) . . ?
C43 N6 Ni2 130.1(4) . . ?
C31 N5 C37 104.2(5) . . ?
C31 N5 Ni2 127.1(5) . . ?
C37 N5 Ni2 128.5(4) . . ?
C31 O5 C38 104.8(6) . . ?
C6 C5 C4 120.3(6) . . ?
C34 N7 C49 105.2(5) . . ?
C34 N7 Ni2 126.1(5) . . ?
C49 N7 Ni2 128.7(4) . . ?
C50 O7 C34 105.0(5) . . ?
C12 C7 C8 119.6(6) . . ?
C12 C7 N1 132.3(5) . . ?
C8 C7 N1 108.0(6) . . ?
C36 N8 C55 104.6(5) . . ?
C36 N8 Ni2 126.5(5) . . ?
C55 N8 Ni2 128.8(4) . . ?
C36 O8 C56 105.8(5) . . ?
C9 C8 O1 128.0(6) . . ?
C9 C8 C7 124.1(7) . . ?
O1 C8 C7 107.9(6) . . ?
C10 C9 C8 116.4(6) . . ?
C20 C21 C22 116.5(6) . . ?
C9 C10 C11 120.9(7) . . ?
C10 C11 C12 122.0(7) . . ?
C7 C12 C11 117.0(6) . . ?
C18 C13 C14 119.7(7) . . ?
C18 C13 N2 131.9(6) . . ?
C14 C13 N2 108.3(6) . . ?
C15 C14 O2 128.0(8) . . ?
C15 C14 C13 124.2(8) . . ?
O2 C14 C13 107.7(6) . . ?
C14 C15 C16 115.0(8) . . ?
C17 C16 C15 121.9(8) . . ?
C16 C17 C18 121.8(7) . . ?
C13 C18 C17 117.3(7) . . ?
C24 C19 C20 119.2(6) . . ?
C24 C19 N3 132.3(6) . . ?
C20 C19 N3 108.5(5) . . ?
C23 C24 C19 118.4(6) . . ?
C24 C23 C22 121.6(6) . . ?
C21 C22 C23 120.3(6) . . ?
C21 C20 O3 127.8(6) . . ?
C21 C20 C19 124.0(6) . . ?
O3 C20 C19 108.2(6) . . ?
C26 C25 N4 108.7(5) . . ?
C26 C25 C30 118.7(6) . . ?
N4 C25 C30 132.6(5) . . ?
C27 C26 C25 125.1(6) . . ?
C27 C26 O4 127.4(6) . . ?
C25 C26 O4 107.5(5) . . ?
C26 C27 C28 115.7(6) . . ?
C29 C28 C27 120.5(6) . . ?
C30 C29 C28 122.5(6) . . ?
C29 C30 C25 117.5(6) . . ?
N5 C31 O5 114.0(6) . . ?
N5 C31 C32 127.9(6) . . ?
O5 C31 C32 118.0(6) . . ?
C33 C32 C31 119.1(7) . . ?
N6 C33 C32 130.2(6) . . ?
N6 C33 O6 112.3(6) . . ?
C32 C33 O6 117.4(6) . . ?
N7 C34 C35 128.9(6) . . ?
N7 C34 O7 112.3(6) . . ?
C35 C34 O7 118.7(5) . . ?
C34 C35 C36 120.7(6) . . ?
N8 C36 O8 113.2(6) . . ?
N8 C36 C35 127.0(6) . . ?
O8 C36 C35 119.8(5) . . ?
C38 C37 C42 120.2(6) . . ?
C38 C37 N5 108.6(6) . . ?
C42 C37 N5 131.2(6) . . ?
C37 C38 C39 124.1(7) . . ?
C37 C38 O5 108.4(6) . . ?
C39 C38 O5 127.5(8) . . ?
C38 C39 C40 114.7(8) . . ?
C41 C40 C39 122.7(8) . . ?
C40 C41 C42 121.7(7) . . ?
C37 C42 C41 116.6(7) . . ?
C44 C43 C48 120.3(6) . . ?
C44 C43 N6 108.2(6) . . ?
C48 C43 N6 131.6(6) . . ?
C43 C44 O6 108.9(6) . . ?
C43 C44 C45 124.0(7) . . ?
O6 C44 C45 127.1(7) . . ?
C46 C45 C44 115.6(7) . . ?
C45 C46 C47 122.0(6) . . ?
C46 C47 C48 121.9(7) . . ?
C43 C48 C47 116.1(6) . . ?
C50 C49 C54 119.3(6) . . ?
C50 C49 N7 108.4(6) . . ?
C54 C49 N7 132.3(6) . . ?
C49 C50 O7 109.1(5) . . ?
C49 C50 C51 123.9(6) . . ?
O7 C50 C51 127.0(6) . . ?
C52 C51 C50 116.3(6) . . ?
C51 C52 C53 121.2(7) . . ?
C54 C53 C52 121.3(7) . . ?
C53 C54 C49 118.0(6) . . ?
C60 C55 C56 119.4(6) . . ?
C60 C55 N8 131.5(6) . . ?
C56 C55 N8 109.1(5) . . ?
C57 C56 O8 128.3(6) . . ?
C57 C56 C55 124.3(6) . . ?
O8 C56 C55 107.4(6) . . ?
C56 C57 C58 115.3(6) . . ?
C59 C58 C57 121.4(7) . . ?
C60 C59 C58 121.8(7) . . ?
C59 C60 C55 117.7(6) . . ?

loop_
_geom_bond_atom_site_label_1
_geom_bond_atom_site_label_2
_geom_bond_distance
_geom_bond_site_symmetry_2
_geom_bond_publ_flag
Ni1 N2 1.953(5) . ?
Ni1 N3 1.958(5) . ?
Ni1 N4 1.968(5) . ?
Ni1 N1 1.975(5) . ?
C1 N1 1.353(8) . ?
C1 C2 1.356(10) . ?
C1 O1 1.379(8) . ?
O1 C8 1.381(9) . ?
N1 C7 1.409(8) . ?
Ni2 N5 1.949(5) . ?
Ni2 N7 1.956(5) . ?
Ni2 N8 1.966(6) . ?
Ni2 N6 1.973(5) . ?
C2 C3 1.394(10) . ?
O2 C3 1.362(9) . ?
O2 C14 1.384(9) . ?
N2 C3 1.339(9) . ?
N2 C13 1.410(8) . ?
O3 C20 1.383(8) . ?
O3 C4 1.385(7) . ?
N3 C4 1.357(7) . ?
N3 C19 1.398(8) . ?
O4 C6 1.367(7) . ?
O4 C26 1.396(7) . ?
C4 C5 1.382(9) . ?
N4 C6 1.358(8) . ?
N4 C25 1.393(8) . ?
O6 C44 1.380(9) . ?
O6 C33 1.384(8) . ?
C6 C5 1.364(9) . ?
N6 C33 1.339(9) . ?
N6 C43 1.409(8) . ?
N5 C31 1.321(9) . ?
N5 C37 1.422(8) . ?
O5 C31 1.364(9) . ?
O5 C38 1.387(9) . ?
N7 C34 1.339(8) . ?
N7 C49 1.409(9) . ?
O7 C50 1.374(8) . ?
O7 C34 1.391(7) . ?
C7 C12 1.375(9) . ?
C7 C8 1.382(9) . ?
N8 C36 1.352(8) . ?
N8 C55 1.401(8) . ?
O8 C36 1.366(8) . ?
O8 C56 1.391(8) . ?
C8 C9 1.375(10) . ?
C9 C10 1.374(11) . ?
C21 C20 1.361(10) . ?
C21 C22 1.402(9) . ?
C10 C11 1.385(10) . ?
C11 C12 1.404(9) . ?
C13 C18 1.377(9) . ?
C13 C14 1.388(10) . ?
C14 C15 1.368(12) . ?
C15 C16 1.402(12) . ?
C16 C17 1.366(12) . ?
C17 C18 1.391(10) . ?
C19 C24 1.387(9) . ?
C19 C20 1.392(9) . ?
C24 C23 1.370(10) . ?
C23 C22 1.406(10) . ?
C25 C26 1.388(8) . ?
C25 C30 1.399(9) . ?
C26 C27 1.351(9) . ?
C27 C28 1.398(9) . ?
C28 C29 1.398(9) . ?
C29 C30 1.362(9) . ?
C31 C32 1.404(10) . ?
C32 C33 1.381(10) . ?
C34 C35 1.367(9) . ?
C35 C36 1.393(9) . ?
C37 C38 1.361(10) . ?
C37 C42 1.387(9) . ?
C38 C39 1.384(11) . ?
C39 C40 1.390(12) . ?
C40 C41 1.349(12) . ?
C41 C42 1.399(10) . ?
C43 C44 1.375(9) . ?
C43 C48 1.380(10) . ?
C44 C45 1.395(9) . ?
C45 C46 1.367(11) . ?
C46 C47 1.373(10) . ?
C47 C48 1.420(9) . ?
C49 C50 1.372(8) . ?
C49 C54 1.402(9) . ?
C50 C51 1.395(9) . ?
C51 C52 1.360(10) . ?
C52 C53 1.419(10) . ?
C53 C54 1.369(10) . ?
C55 C60 1.388(9) . ?
C55 C56 1.395(9) . ?
C56 C57 1.367(10) . ?
C57 C58 1.403(9) . ?
C58 C59 1.391(10) . ?
C59 C60 1.377(10) . ?

loop_
_geom_torsion_atom_site_label_1
_geom_torsion_atom_site_label_2
_geom_torsion_atom_site_label_3
_geom_torsion_atom_site_label_4
_geom_torsion
_geom_torsion_site_symmetry_1
_geom_torsion_site_symmetry_2
_geom_torsion_site_symmetry_3
_geom_torsion_site_symmetry_4
_geom_torsion_publ_flag
N1 C1 O1 C8 1.3(9) . . . . ?
C2 C1 O1 C8 -179.2(8) . . . . ?
C2 C1 N1 C7 178.6(9) . . . . ?
O1 C1 N1 C7 -2.0(8) . . . . ?
C2 C1 N1 Ni1 -13.0(12) . . . . ?
O1 C1 N1 Ni1 166.4(5) . . . . ?
N1 C1 C2 C3 5.4(16) . . . . ?
O1 C1 C2 C3 -174.0(8) . . . . ?
C13 N2 C3 O2 -1.2(9) . . . . ?
Ni1 N2 C3 O2 -174.9(5) . . . . ?
C13 N2 C3 C2 174.6(9) . . . . ?
Ni1 N2 C3 C2 1.0(13) . . . . ?
C14 O2 C3 N2 0.7(11) . . . . ?
C14 O2 C3 C2 -175.6(9) . . . . ?
C1 C2 C3 N2 1.3(16) . . . . ?
C1 C2 C3 O2 177.0(9) . . . . ?
C19 N3 C4 C5 -179.9(6) . . . . ?
Ni1 N3 C4 C5 -2.7(10) . . . . ?
C19 N3 C4 O3 -0.5(7) . . . . ?
Ni1 N3 C4 O3 176.7(4) . . . . ?
C20 O3 C4 N3 0.2(7) . . . . ?
C20 O3 C4 C5 179.7(6) . . . . ?
C25 N4 C6 C5 178.8(6) . . . . ?
Ni1 N4 C6 C5 -4.8(9) . . . . ?
C25 N4 C6 O4 0.3(7) . . . . ?
Ni1 N4 C6 O4 176.7(4) . . . . ?
C26 O4 C6 N4 0.3(6) . . . . ?
C26 O4 C6 C5 -178.4(5) . . . . ?
N4 C6 C5 C4 1.4(10) . . . . ?
O4 C6 C5 C4 179.9(6) . . . . ?
N3 C4 C5 C6 2.7(10) . . . . ?
O3 C4 C5 C6 -176.7(6) . . . . ?
C1 N1 C7 C12 -177.0(7) . . . . ?
Ni1 N1 C7 C12 15.5(11) . . . . ?
C1 N1 C7 C8 1.9(8) . . . . ?
Ni1 N1 C7 C8 -165.6(5) . . . . ?
C1 O1 C8 C9 -179.9(8) . . . . ?
C1 O1 C8 C7 -0.1(9) . . . . ?
C12 C7 C8 C9 -2.2(12) . . . . ?
N1 C7 C8 C9 178.7(8) . . . . ?
C12 C7 C8 O1 178.0(6) . . . . ?
N1 C7 C8 O1 -1.1(8) . . . . ?
O1 C8 C9 C10 -179.4(8) . . . . ?
C7 C8 C9 C10 0.8(13) . . . . ?
C8 C9 C10 C11 1.0(12) . . . . ?
C9 C10 C11 C12 -1.5(12) . . . . ?
C8 C7 C12 C11 1.6(10) . . . . ?
N1 C7 C12 C11 -179.6(7) . . . . ?
C10 C11 C12 C7 0.1(11) . . . . ?
C3 N2 C13 C18 -175.7(8) . . . . ?
Ni1 N2 C13 C18 -2.3(12) . . . . ?
C3 N2 C13 C14 1.3(9) . . . . ?
Ni1 N2 C13 C14 174.6(6) . . . . ?
C3 O2 C14 C15 176.0(12) . . . . ?
C3 O2 C14 C13 0.1(10) . . . . ?
C18 C13 C14 C15 0.4(15) . . . . ?
N2 C13 C14 C15 -177.0(10) . . . . ?
C18 C13 C14 O2 176.5(7) . . . . ?
N2 C13 C14 O2 -0.9(10) . . . . ?
O2 C14 C15 C16 -176.7(11) . . . . ?
C13 C14 C15 C16 -1.5(18) . . . . ?
C14 C15 C16 C17 0.5(19) . . . . ?
C15 C16 C17 C18 1.5(18) . . . . ?
C14 C13 C18 C17 1.6(11) . . . . ?
N2 C13 C18 C17 178.3(8) . . . . ?
C16 C17 C18 C13 -2.5(13) . . . . ?
C4 N3 C19 C24 -177.4(7) . . . . ?
Ni1 N3 C19 C24 5.4(10) . . . . ?
C4 N3 C19 C20 0.6(7) . . . . ?
Ni1 N3 C19 C20 -176.5(4) . . . . ?
C20 C19 C24 C23 2.5(10) . . . . ?
N3 C19 C24 C23 -179.6(6) . . . . ?
C19 C24 C23 C22 -0.7(10) . . . . ?
C20 C21 C22 C23 0.2(9) . . . . ?
C24 C23 C22 C21 -0.6(10) . . . . ?
C22 C21 C20 O3 -179.5(6) . . . . ?
C22 C21 C20 C19 1.7(10) . . . . ?
C4 O3 C20 C21 -178.8(6) . . . . ?
C4 O3 C20 C19 0.2(6) . . . . ?
C24 C19 C20 C21 -3.1(10) . . . . ?
N3 C19 C20 C21 178.5(6) . . . . ?
C24 C19 C20 O3 177.9(5) . . . . ?
N3 C19 C20 O3 -0.5(7) . . . . ?
C6 N4 C25 C26 -0.7(6) . . . . ?
Ni1 N4 C25 C26 -176.9(4) . . . . ?
C6 N4 C25 C30 179.1(6) . . . . ?
Ni1 N4 C25 C30 2.9(10) . . . . ?
N4 C25 C26 C27 -179.4(6) . . . . ?
C30 C25 C26 C27 0.8(10) . . . . ?
N4 C25 C26 O4 0.9(6) . . . . ?
C30 C25 C26 O4 -179.0(5) . . . . ?
C6 O4 C26 C27 179.6(6) . . . . ?
C6 O4 C26 C25 -0.7(6) . . . . ?
C25 C26 C27 C28 0.2(10) . . . . ?
O4 C26 C27 C28 179.8(6) . . . . ?
C26 C27 C28 C29 -0.7(9) . . . . ?
C27 C28 C29 C30 0.3(10) . . . . ?
C28 C29 C30 C25 0.6(10) . . . . ?
C26 C25 C30 C29 -1.1(9) . . . . ?
N4 C25 C30 C29 179.1(6) . . . . ?
C37 N5 C31 O5 -1.2(9) . . . . ?
Ni2 N5 C31 O5 -176.6(5) . . . . ?
C37 N5 C31 C32 175.2(9) . . . . ?
Ni2 N5 C31 C32 -0.2(13) . . . . ?
C38 O5 C31 N5 0.8(10) . . . . ?
C38 O5 C31 C32 -176.0(9) . . . . ?
N5 C31 C32 C33 3.6(15) . . . . ?
O5 C31 C32 C33 179.9(9) . . . . ?
C43 N6 C33 C32 178.9(9) . . . . ?
Ni2 N6 C33 C32 -9.4(13) . . . . ?
C43 N6 C33 O6 -4.5(9) . . . . ?
Ni2 N6 C33 O6 167.3(5) . . . . ?
C31 C32 C33 N6 1.7(16) . . . . ?
C31 C32 C33 O6 -174.8(8) . . . . ?
C44 O6 C33 N6 3.8(9) . . . . ?
C44 O6 C33 C32 -179.1(8) . . . . ?
C49 N7 C34 C35 178.3(6) . . . . ?
Ni2 N7 C34 C35 -1.9(9) . . . . ?
C49 N7 C34 O7 0.9(6) . . . . ?
Ni2 N7 C34 O7 -179.4(4) . . . . ?
C50 O7 C34 N7 0.3(6) . . . . ?
C50 O7 C34 C35 -177.5(5) . . . . ?
N7 C34 C35 C36 1.7(10) . . . . ?
O7 C34 C35 C36 179.0(5) . . . . ?
C55 N8 C36 O8 0.5(6) . . . . ?
Ni2 N8 C36 O8 177.2(4) . . . . ?
C55 N8 C36 C35 179.4(6) . . . . ?
Ni2 N8 C36 C35 -3.9(9) . . . . ?
C56 O8 C36 N8 -0.5(7) . . . . ?
C56 O8 C36 C35 -179.5(5) . . . . ?
C34 C35 C36 N8 1.4(10) . . . . ?
C34 C35 C36 O8 -179.7(5) . . . . ?
C31 N5 C37 C38 1.1(9) . . . . ?
Ni2 N5 C37 C38 176.5(6) . . . . ?
C31 N5 C37 C42 -177.2(8) . . . . ?
Ni2 N5 C37 C42 -1.9(11) . . . . ?
C42 C37 C38 C39 -0.1(15) . . . . ?
N5 C37 C38 C39 -178.7(10) . . . . ?
C42 C37 C38 O5 177.9(7) . . . . ?
N5 C37 C38 O5 -0.7(10) . . . . ?
C31 O5 C38 C37 0.0(10) . . . . ?
C31 O5 C38 C39 177.9(11) . . . . ?
C37 C38 C39 C40 -0.5(18) . . . . ?
O5 C38 C39 C40 -178.1(11) . . . . ?
C38 C39 C40 C41 0.4(19) . . . . ?
C39 C40 C41 C42 0.3(18) . . . . ?
C38 C37 C42 C41 0.7(11) . . . . ?
N5 C37 C42 C41 178.9(7) . . . . ?
C40 C41 C42 C37 -0.8(13) . . . . ?
C33 N6 C43 C44 3.5(8) . . . . ?
Ni2 N6 C43 C44 -167.6(5) . . . . ?
C33 N6 C43 C48 -176.1(8) . . . . ?
Ni2 N6 C43 C48 12.8(12) . . . . ?
C48 C43 C44 O6 178.3(7) . . . . ?
N6 C43 C44 O6 -1.3(9) . . . . ?
C48 C43 C44 C45 -1.4(13) . . . . ?
N6 C43 C44 C45 179.0(7) . . . . ?
C33 O6 C44 C43 -1.4(9) . . . . ?
C33 O6 C44 C45 178.3(9) . . . . ?
C43 C44 C45 C46 -0.5(13) . . . . ?
O6 C44 C45 C46 179.8(8) . . . . ?
C44 C45 C46 C47 1.5(12) . . . . ?
C45 C46 C47 C48 -0.7(13) . . . . ?
C44 C43 C48 C47 2.2(11) . . . . ?
N6 C43 C48 C47 -178.3(7) . . . . ?
C46 C47 C48 C43 -1.2(12) . . . . ?
C34 N7 C49 C50 -1.7(6) . . . . ?
Ni2 N7 C49 C50 178.6(4) . . . . ?
C34 N7 C49 C54 -179.2(6) . . . . ?
Ni2 N7 C49 C54 1.0(9) . . . . ?
C54 C49 C50 O7 179.8(5) . . . . ?
N7 C49 C50 O7 1.9(7) . . . . ?
C54 C49 C50 C51 -2.0(9) . . . . ?
N7 C49 C50 C51 -179.9(6) . . . . ?
C34 O7 C50 C49 -1.4(6) . . . . ?
C34 O7 C50 C51 -179.5(6) . . . . ?
C49 C50 C51 C52 3.0(9) . . . . ?
O7 C50 C51 C52 -179.1(6) . . . . ?
C50 C51 C52 C53 -2.6(10) . . . . ?
C51 C52 C53 C54 1.3(10) . . . . ?
C52 C53 C54 C49 -0.2(10) . . . . ?
C50 C49 C54 C53 0.5(9) . . . . ?
N7 C49 C54 C53 177.8(6) . . . . ?
C36 N8 C55 C60 179.9(7) . . . . ?
Ni2 N8 C55 C60 3.2(10) . . . . ?
C36 N8 C55 C56 -0.3(6) . . . . ?
Ni2 N8 C55 C56 -177.0(4) . . . . ?
C36 O8 C56 C57 -178.9(6) . . . . ?
C36 O8 C56 C55 0.2(6) . . . . ?
C60 C55 C56 C57 -1.0(10) . . . . ?
N8 C55 C56 C57 179.2(6) . . . . ?
C60 C55 C56 O8 179.9(5) . . . . ?
N8 C55 C56 O8 0.1(7) . . . . ?
O8 C56 C57 C58 -179.5(6) . . . . ?
C55 C56 C57 C58 1.6(10) . . . . ?
C56 C57 C58 C59 -1.5(10) . . . . ?
C57 C58 C59 C60 1.0(10) . . . . ?
C58 C59 C60 C55 -0.3(10) . . . . ?
C56 C55 C60 C59 0.3(9) . . . . ?
N8 C55 C60 C59 -180.0(6) . . . . ?
